data_4110055
loop_
_publ_author_name
'Yang S. Tran'
'Ohyun Kwon'

_publ_section_title
;
 Phosphine-Catalyzed [4 + 2] Annulation: Synthesis of Cyclohexenes
;
_journal_name_full 'Journal of the American Chemical Society'
_journal_page_first 12632
_journal_page_last 12633
_journal_paper_doi 10.1021/ja0752181
_journal_volume 129
_journal_year 2007
_chemical_formula_moiety 'C19 H19 N O3'
_chemical_formula_sum 'C19 H19 N O3'
_chemical_formula_weight 309.35
_chemical_name_systematic
;
 ?
;
_space_group_IT_number 14
_symmetry_cell_setting monoclinic
_symmetry_space_group_name_Hall '-P 2yn'
_symmetry_space_group_name_H-M 'P 1 21/n 1'
_atom_sites_solution_hydrogens geom
_atom_sites_solution_primary direct
_atom_sites_solution_secondary difmap
_audit_creation_method SHELXL-97
_cell_angle_alpha 90.00
_cell_angle_beta 105.077(4)
_cell_angle_gamma 90.00
_cell_formula_units_Z 4
_cell_length_a 9.635(2)
_cell_length_b 10.147(2)
_cell_length_c 16.414(4)
_cell_measurement_reflns_used 6381
_cell_measurement_temperature 100(2)
_cell_measurement_theta_max 29.52
_cell_measurement_theta_min 3.95
_cell_volume 1549.5(6)
_computing_cell_refinement 'Bruker XSCANS'
_computing_data_collection 'Bruker XSCANS'
_computing_data_reduction 'Bruker SHELXTL'
_computing_molecular_graphics 'Bruker SHELXTL'
_computing_publication_material 'Bruker SHELXTL'
_computing_structure_refinement 'SHELXL-97 (Sheldrick, 1997)'
_computing_structure_solution 'SHELXS-97 (Sheldrick, 1990)'
_diffrn_ambient_temperature 100(2)
_diffrn_measured_fraction_theta_full 0.995
_diffrn_measured_fraction_theta_max 0.995
_diffrn_measurement_device_type 'CCD area detector'
_diffrn_measurement_method '\w and phi scans'
_diffrn_radiation_monochromator graphite
_diffrn_radiation_source 'fine-focus sealed tube'
_diffrn_radiation_type MoK\a
_diffrn_radiation_wavelength 0.71073
_diffrn_reflns_av_R_equivalents 0.0253
_diffrn_reflns_av_sigmaI/netI 0.0245
_diffrn_reflns_limit_h_max 13
_diffrn_reflns_limit_h_min -13
_diffrn_reflns_limit_k_max 14
_diffrn_reflns_limit_k_min -14
_diffrn_reflns_limit_l_max 22
_diffrn_reflns_limit_l_min -22
_diffrn_reflns_number 14705
_diffrn_reflns_theta_full 29.58
_diffrn_reflns_theta_max 29.58
_diffrn_reflns_theta_min 3.91
_exptl_absorpt_coefficient_mu 0.090
_exptl_absorpt_correction_T_max 0.9650
_exptl_absorpt_correction_T_min 0.8586
_exptl_absorpt_correction_type multi-scan
_exptl_absorpt_process_details 'Sadabs (Bruker)'
_exptl_crystal_colour colorless
_exptl_crystal_density_diffrn 1.326
_exptl_crystal_description block
_exptl_crystal_F_000 656
_exptl_crystal_size_max 0.60
_exptl_crystal_size_mid 0.40
_exptl_crystal_size_min 0.40
_refine_diff_density_max 0.379
_refine_diff_density_min -0.222
_refine_diff_density_rms 0.047
_refine_ls_extinction_method none
_refine_ls_goodness_of_fit_ref 1.027
_refine_ls_hydrogen_treatment constr
_refine_ls_matrix_type full
_refine_ls_number_parameters 210
_refine_ls_number_reflns 4336
_refine_ls_number_restraints 0
_refine_ls_restrained_S_all 1.027
_refine_ls_R_factor_all 0.0470
_refine_ls_R_factor_gt 0.0406
_refine_ls_shift/su_max 0.000
_refine_ls_shift/su_mean 0.000
_refine_ls_structure_factor_coef Fsqd
_refine_ls_weighting_details 'calc w=1/[\s^2^(Fo^2^)+(0.0582P)^2^+0.4246P] where P=(Fo^2^+2Fc^2^)/3'
_refine_ls_weighting_scheme calc
_refine_ls_wR_factor_gt 0.1046
_refine_ls_wR_factor_ref 0.1092
_reflns_number_gt 3769
_reflns_number_total 4336
_reflns_threshold_expression >2sigma(I)
_cod_data_source_file ja0752181si20070712_094742.cif
_cod_data_source_block kw607s
_cod_original_sg_symbol_H-M 'P 21/n'
_cod_database_code 4110055

loop_
_symmetry_equiv_pos_as_xyz
'x, y, z'
'-x+1/2, y+1/2, -z+1/2'
'-x, -y, -z'
'x-1/2, -y-1/2, z-1/2'

loop_
_atom_site_label
_atom_site_type_symbol
_atom_site_fract_x
_atom_site_fract_y
_atom_site_fract_z
_atom_site_U_iso_or_equiv
_atom_site_adp_type
_atom_site_occupancy
_atom_site_symmetry_multiplicity
_atom_site_calc_flag
_atom_site_refinement_flags
O1 O 0.13476(9) 0.62305(8) 0.01422(5) 0.02915(19) Uani 1 1 d .
O2 O 0.32231(8) -0.00003(8) 0.11411(5) 0.02583(18) Uani 1 1 d .
O3 O 0.09109(8) 0.02263(7) 0.11632(5) 0.02094(16) Uani 1 1 d .
N1 N 0.45857(9) 0.29497(8) -0.00395(5) 0.01882(17) Uani 1 1 d .
C1 C 0.29815(10) 0.42654(9) -0.09662(6) 0.01765(19) Uani 1 1 d .
C2 C 0.22720(11) 0.47431(10) -0.17619(7) 0.0211(2) Uani 1 1 d .
H2 H 0.1562 0.5412 -0.1822 0.025 Uiso 1 1 calc R
C3 C 0.26219(12) 0.42235(12) -0.24643(7) 0.0247(2) Uani 1 1 d .
H3 H 0.2156 0.4550 -0.3009 0.030 Uiso 1 1 calc R
C4 C 0.36530(12) 0.32240(11) -0.23809(7) 0.0259(2) Uani 1 1 d .
H4 H 0.3871 0.2886 -0.2873 0.031 Uiso 1 1 calc R
C5 C 0.43656(11) 0.27132(10) -0.15989(7) 0.0226(2) Uani 1 1 d .
H5 H 0.5054 0.2027 -0.1547 0.027 Uiso 1 1 calc R
C6 C 0.40240(10) 0.32528(10) -0.08936(6) 0.01808(19) Uani 1 1 d .
C7 C 0.39157(10) 0.37328(9) 0.04098(6) 0.01775(19) Uani 1 1 d .
C8 C 0.29363(10) 0.45418(9) -0.01154(6) 0.01817(19) Uani 1 1 d .
C9 C 0.22327(11) 0.53556(10) 0.03754(7) 0.0206(2) Uani 1 1 d .
C10 C 0.28048(11) 0.49210(10) 0.13040(7) 0.0217(2) Uani 1 1 d .
H10 H 0.3200 0.5705 0.1657 0.026 Uiso 1 1 calc R
C11 C 0.40440(10) 0.39146(10) 0.13333(6) 0.0201(2) Uani 1 1 d .
H11 H 0.4988 0.4339 0.1606 0.024 Uiso 1 1 calc R
C12 C 0.38922(11) 0.26360(11) 0.18077(6) 0.0221(2) Uani 1 1 d .
H12A H 0.4604 0.1980 0.1725 0.027 Uiso 1 1 calc R
H12B H 0.4086 0.2820 0.2419 0.027 Uiso 1 1 calc R
C13 C 0.24015(10) 0.20880(10) 0.14867(6) 0.01867(19) Uani 1 1 d .
C14 C 0.12856(11) 0.29075(10) 0.13739(6) 0.0200(2) Uani 1 1 d .
H14 H 0.0335 0.2594 0.1145 0.024 Uiso 1 1 calc R
C15 C 0.15491(12) 0.43325(11) 0.16132(7) 0.0241(2) Uani 1 1 d .
H15A H 0.1770 0.4416 0.2235 0.029 Uiso 1 1 calc R
H15B H 0.0664 0.4843 0.1367 0.029 Uiso 1 1 calc R
C16 C 0.22475(10) 0.06782(10) 0.12480(6) 0.01857(19) Uani 1 1 d .
C17 C 0.06553(12) -0.11298(10) 0.08725(7) 0.0225(2) Uani 1 1 d .
H17A H 0.1337 -0.1731 0.1253 0.027 Uiso 1 1 calc R
H17B H 0.0783 -0.1220 0.0296 0.027 Uiso 1 1 calc R
C18 C -0.08650(12) -0.14588(11) 0.08768(7) 0.0268(2) Uani 1 1 d .
H18A H -0.0963 -0.1411 0.1455 0.040 Uiso 1 1 calc R
H18B H -0.1098 -0.2352 0.0656 0.040 Uiso 1 1 calc R
H18C H -0.1524 -0.0828 0.0521 0.040 Uiso 1 1 calc R
C19 C 0.57317(11) 0.20065(11) 0.02959(7) 0.0256(2) Uani 1 1 d .
H19A H 0.6377 0.2361 0.0812 0.038 Uiso 1 1 calc R
H19B H 0.6275 0.1848 -0.0123 0.038 Uiso 1 1 calc R
H19C H 0.5314 0.1176 0.0424 0.038 Uiso 1 1 calc R

loop_
_atom_site_aniso_label
_atom_site_aniso_U_11
_atom_site_aniso_U_22
_atom_site_aniso_U_33
_atom_site_aniso_U_23
_atom_site_aniso_U_13
_atom_site_aniso_U_12
O1 0.0295(4) 0.0220(4) 0.0381(5) -0.0032(3) 0.0126(3) 0.0049(3)
O2 0.0239(4) 0.0254(4) 0.0302(4) 0.0015(3) 0.0105(3) 0.0022(3)
O3 0.0210(3) 0.0184(3) 0.0243(4) -0.0022(3) 0.0075(3) -0.0045(3)
N1 0.0168(4) 0.0185(4) 0.0223(4) -0.0005(3) 0.0071(3) -0.0001(3)
C1 0.0162(4) 0.0160(4) 0.0223(4) -0.0020(4) 0.0076(3) -0.0044(3)
C2 0.0173(4) 0.0213(5) 0.0249(5) 0.0014(4) 0.0058(4) -0.0041(4)
C3 0.0232(5) 0.0295(5) 0.0205(5) -0.0007(4) 0.0044(4) -0.0076(4)
C4 0.0284(5) 0.0283(5) 0.0234(5) -0.0071(4) 0.0111(4) -0.0076(4)
C5 0.0227(5) 0.0214(5) 0.0263(5) -0.0050(4) 0.0112(4) -0.0027(4)
C6 0.0167(4) 0.0173(4) 0.0211(4) -0.0018(3) 0.0065(3) -0.0035(3)
C7 0.0160(4) 0.0173(4) 0.0214(4) -0.0025(4) 0.0076(3) -0.0049(3)
C8 0.0169(4) 0.0163(4) 0.0227(4) -0.0021(4) 0.0077(3) -0.0031(3)
C9 0.0189(4) 0.0171(4) 0.0276(5) -0.0053(4) 0.0091(4) -0.0052(4)
C10 0.0224(5) 0.0203(5) 0.0246(5) -0.0085(4) 0.0098(4) -0.0068(4)
C11 0.0175(4) 0.0234(5) 0.0197(4) -0.0040(4) 0.0051(3) -0.0063(4)
C12 0.0190(4) 0.0285(5) 0.0180(4) -0.0003(4) 0.0032(3) -0.0059(4)
C13 0.0196(4) 0.0224(5) 0.0148(4) -0.0014(4) 0.0059(3) -0.0053(4)
C14 0.0201(4) 0.0227(5) 0.0195(4) -0.0034(4) 0.0095(4) -0.0056(4)
C15 0.0259(5) 0.0236(5) 0.0270(5) -0.0081(4) 0.0145(4) -0.0051(4)
C16 0.0200(4) 0.0215(5) 0.0145(4) 0.0026(3) 0.0050(3) -0.0022(4)
C17 0.0290(5) 0.0176(4) 0.0216(5) -0.0011(4) 0.0075(4) -0.0041(4)
C18 0.0297(5) 0.0254(5) 0.0243(5) 0.0004(4) 0.0054(4) -0.0101(4)
C19 0.0216(5) 0.0257(5) 0.0304(5) 0.0033(4) 0.0085(4) 0.0058(4)

loop_
_atom_type_symbol
_atom_type_description
_atom_type_scat_dispersion_real
_atom_type_scat_dispersion_imag
_atom_type_scat_source
C C 0.0033 0.0016 'International Tables Vol C Tables 4.2.6.8 and 6.1.1.4'
H H 0.0000 0.0000 'International Tables Vol C Tables 4.2.6.8 and 6.1.1.4'
N N 0.0061 0.0033 'International Tables Vol C Tables 4.2.6.8 and 6.1.1.4'
O O 0.0106 0.0060 'International Tables Vol C Tables 4.2.6.8 and 6.1.1.4'

loop_
_geom_angle_atom_site_label_1
_geom_angle_atom_site_label_2
_geom_angle_atom_site_label_3
_geom_angle
C16 O3 C17 115.69(8)
C7 N1 C6 107.53(8)
C7 N1 C19 126.91(9)
C6 N1 C19 125.50(9)
C2 C1 C6 119.61(9)
C2 C1 C8 135.36(9)
C6 C1 C8 105.03(8)
C3 C2 C1 118.73(10)
C3 C2 H2 120.6
C1 C2 H2 120.6
C2 C3 C4 120.89(10)
C2 C3 H3 119.6
C4 C3 H3 119.6
C5 C4 C3 121.86(10)
C5 C4 H4 119.1
C3 C4 H4 119.1
C4 C5 C6 116.98(10)
C4 C5 H5 121.5
C6 C5 H5 121.5
C5 C6 N1 129.18(9)
C5 C6 C1 121.91(9)
N1 C6 C1 108.90(8)
N1 C7 C8 110.82(9)
N1 C7 C11 134.10(9)
C8 C7 C11 115.07(9)
C7 C8 C1 107.71(9)
C7 C8 C9 109.77(9)
C1 C8 C9 142.53(10)
O1 C9 C8 129.28(10)
O1 C9 C10 123.90(9)
C8 C9 C10 106.81(9)
C9 C10 C15 108.96(9)
C9 C10 C11 106.91(8)
C15 C10 C11 113.19(9)
C9 C10 H10 109.2
C15 C10 H10 109.2
C11 C10 H10 109.2
C7 C11 C12 114.44(8)
C7 C11 C10 100.82(8)
C12 C11 C10 113.21(8)
C7 C11 H11 109.3
C12 C11 H11 109.3
C10 C11 H11 109.3
C13 C12 C11 110.03(8)
C13 C12 H12A 109.7
C11 C12 H12A 109.7
C13 C12 H12B 109.7
C11 C12 H12B 109.7
H12A C12 H12B 108.2
C14 C13 C16 122.97(9)
C14 C13 C12 118.73(9)
C16 C13 C12 118.13(9)
C13 C14 C15 119.24(9)
C13 C14 H14 120.4
C15 C14 H14 120.4
C14 C15 C10 112.26(8)
C14 C15 H15A 109.2
C10 C15 H15A 109.2
C14 C15 H15B 109.2
C10 C15 H15B 109.2
H15A C15 H15B 107.9
O2 C16 O3 123.39(10)
O2 C16 C13 123.93(9)
O3 C16 C13 112.69(9)
O3 C17 C18 106.86(9)
O3 C17 H17A 110.3
C18 C17 H17A 110.3
O3 C17 H17B 110.3
C18 C17 H17B 110.3
H17A C17 H17B 108.6
C17 C18 H18A 109.5
C17 C18 H18B 109.5
H18A C18 H18B 109.5
C17 C18 H18C 109.5
H18A C18 H18C 109.5
H18B C18 H18C 109.5
N1 C19 H19A 109.5
N1 C19 H19B 109.5
H19A C19 H19B 109.5
N1 C19 H19C 109.5
H19A C19 H19C 109.5
H19B C19 H19C 109.5

loop_
_geom_bond_atom_site_label_1
_geom_bond_atom_site_label_2
_geom_bond_distance
O1 C9 1.2215(13)
O2 C16 1.2142(13)
O3 C16 1.3397(12)
O3 C17 1.4563(13)
N1 C7 1.3564(13)
N1 C6 1.3992(13)
N1 C19 1.4568(13)
C1 C2 1.3941(14)
C1 C6 1.4200(14)
C1 C8 1.4361(14)
C2 C3 1.3868(15)
C2 H2 0.9500
C3 C4 1.4012(17)
C3 H3 0.9500
C4 C5 1.3889(16)
C4 H4 0.9500
C5 C6 1.3953(14)
C5 H5 0.9500
C7 C8 1.3728(14)
C7 C11 1.4999(14)
C8 C9 1.4404(14)
C9 C10 1.5441(16)
C10 C15 1.5483(14)
C10 C11 1.5623(15)
C10 H10 1.0000
C11 C12 1.5396(15)
C11 H11 1.0000
C12 C13 1.5020(14)
C12 H12A 0.9900
C12 H12B 0.9900
C13 C14 1.3335(15)
C13 C16 1.4803(15)
C14 C15 1.5025(15)
C14 H14 0.9500
C15 H15A 0.9900
C15 H15B 0.9900
C17 C18 1.5041(16)
C17 H17A 0.9900
C17 H17B 0.9900
C18 H18A 0.9800
C18 H18B 0.9800
C18 H18C 0.9800
C19 H19A 0.9800
C19 H19B 0.9800
C19 H19C 0.9800

loop_
_geom_torsion_atom_site_label_1
_geom_torsion_atom_site_label_2
_geom_torsion_atom_site_label_3
_geom_torsion_atom_site_label_4
_geom_torsion
C6 C1 C2 C3 -0.87(14)
C8 C1 C2 C3 179.51(10)
C1 C2 C3 C4 0.92(15)
C2 C3 C4 C5 -0.04(16)
C3 C4 C5 C6 -0.85(15)
C4 C5 C6 N1 -178.73(10)
C4 C5 C6 C1 0.88(14)
C7 N1 C6 C5 -179.87(10)
C19 N1 C6 C5 2.83(16)
C7 N1 C6 C1 0.48(10)
C19 N1 C6 C1 -176.82(9)
C2 C1 C6 C5 -0.04(14)
C8 C1 C6 C5 179.69(9)
C2 C1 C6 N1 179.65(8)
C8 C1 C6 N1 -0.63(10)
C6 N1 C7 C8 -0.12(11)
C19 N1 C7 C8 177.13(9)
C6 N1 C7 C11 -178.44(10)
C19 N1 C7 C11 -1.18(17)
N1 C7 C8 C1 -0.28(11)
C11 C7 C8 C1 178.38(8)
N1 C7 C8 C9 179.58(8)
C11 C7 C8 C9 -1.75(12)
C2 C1 C8 C7 -179.79(11)
C6 C1 C8 C7 0.55(10)
C2 C1 C8 C9 0.4(2)
C6 C1 C8 C9 -179.23(12)
C7 C8 C9 O1 176.60(10)
C1 C8 C9 O1 -3.6(2)
C7 C8 C9 C10 -3.53(11)
C1 C8 C9 C10 176.25(12)
O1 C9 C10 C15 64.38(12)
C8 C9 C10 C15 -115.51(9)
O1 C9 C10 C11 -172.96(9)
C8 C9 C10 C11 7.15(10)
N1 C7 C11 C12 -53.88(14)
C8 C7 C11 C12 127.85(9)
N1 C7 C11 C10 -175.73(10)
C8 C7 C11 C10 6.01(11)
C9 C10 C11 C7 -7.59(9)
C15 C10 C11 C7 112.39(9)
C9 C10 C11 C12 -130.30(8)
C15 C10 C11 C12 -10.32(12)
C7 C11 C12 C13 -64.98(11)
C10 C11 C12 C13 49.81(11)
C11 C12 C13 C14 -45.14(12)
C11 C12 C13 C16 130.23(9)
C16 C13 C14 C15 -178.30(9)
C12 C13 C14 C15 -3.16(14)
C13 C14 C15 C10 45.14(13)
C9 C10 C15 C14 83.51(11)
C11 C10 C15 C14 -35.29(12)
C17 O3 C16 O2 -4.17(14)
C17 O3 C16 C13 175.94(8)
C14 C13 C16 O2 160.55(10)
C12 C13 C16 O2 -14.61(14)
C14 C13 C16 O3 -19.56(13)
C12 C13 C16 O3 165.28(8)
C16 O3 C17 C18 176.38(8)
